data_7012391
loop_
_publ_author_name
'Duraczy\'nska, Dorota'
'Nelson, John H.'

_publ_section_title
;
 Diphenylvinylphosphine (DPVP) complexes containing the
 (\h5-MeC5H4)Ru(ii) moiety: synthesis, characterization and
 reactions
;
_journal_issue 3
_journal_name_full 'Dalton Transactions'
_journal_page_first 449
_journal_page_last 457
_journal_paper_doi 10.1039/b210492j
_journal_year 2003
_chemical_formula_sum 'C21 H20 Br O P Ru'
_chemical_formula_weight 500.32
_chemical_name_common 14
_chemical_name_systematic ?
_space_group_IT_number 14
_symmetry_cell_setting monoclinic
_symmetry_space_group_name_Hall '-P 2yn'
_symmetry_space_group_name_H-M 'P 1 21/n 1'
_atom_sites_solution_hydrogens geom
_atom_sites_solution_primary direct
_atom_sites_solution_secondary difmap
_audit_creation_method SHELXL-97
_cell_angle_alpha 90.00
_cell_angle_beta 104.747(18)
_cell_angle_gamma 90.00
_cell_formula_units_Z 4
_cell_length_a 9.665(2)
_cell_length_b 14.513(4)
_cell_length_c 14.740(3)
_cell_measurement_reflns_used 31
_cell_measurement_temperature 298(2)
_cell_measurement_theta_max 12.37
_cell_measurement_theta_min 5.22
_cell_volume 1999.4(8)
_computing_cell_refinement 'Bruker XSCANS'
_computing_data_collection 'Bruker XSCANS'
_computing_data_reduction 'Bruker SHELXTL'
_computing_molecular_graphics 'Bruker SHELXTL'
_computing_publication_material 'Bruker SHELXTL'
_computing_structure_refinement 'SHELXL-97 (Sheldrick, 1997)'
_computing_structure_solution 'SHELXS-97 (Sheldrick, 1990)'
_diffrn_ambient_temperature 298(2)
_diffrn_measured_fraction_theta_full 0.864
_diffrn_measured_fraction_theta_max 0.864
_diffrn_measurement_device_type 'Bruker P4'
_diffrn_measurement_method '\w scans'
_diffrn_radiation_monochromator graphite
_diffrn_radiation_source 'fine-focus sealed tube'
_diffrn_radiation_type MoK\a
_diffrn_radiation_wavelength 0.71073
_diffrn_reflns_av_R_equivalents 0.0473
_diffrn_reflns_av_sigmaI/netI 0.0882
_diffrn_reflns_limit_h_max 11
_diffrn_reflns_limit_h_min -1
_diffrn_reflns_limit_k_max 1
_diffrn_reflns_limit_k_min -17
_diffrn_reflns_limit_l_max 17
_diffrn_reflns_limit_l_min -17
_diffrn_reflns_number 4563
_diffrn_reflns_theta_full 25.01
_diffrn_reflns_theta_max 25.01
_diffrn_reflns_theta_min 2.00
_diffrn_standards_interval_count 97
_diffrn_standards_number 3
_exptl_absorpt_coefficient_mu 2.868
_exptl_absorpt_correction_T_max 0.9762
_exptl_absorpt_correction_T_min 0.8216
_exptl_absorpt_correction_type empirical
_exptl_crystal_colour orange
_exptl_crystal_density_diffrn 1.662
_exptl_crystal_density_method 'not measured'
_exptl_crystal_description plate
_exptl_crystal_F_000 992
_exptl_crystal_size_max .20
_exptl_crystal_size_mid .46
_exptl_crystal_size_min .44
_refine_diff_density_max 1.201
_refine_diff_density_min -0.649
_refine_diff_density_rms 0.132
_refine_ls_extinction_method none
_refine_ls_goodness_of_fit_ref 1.016
_refine_ls_hydrogen_treatment mixed
_refine_ls_matrix_type full
_refine_ls_number_parameters 226
_refine_ls_number_reflns 3528
_refine_ls_number_restraints 0
_refine_ls_restrained_S_all 1.016
_refine_ls_R_factor_all 0.1284
_refine_ls_R_factor_gt 0.0657
_refine_ls_shift/su_max 0.000
_refine_ls_shift/su_mean 0.000
_refine_ls_structure_factor_coef Fsqd
_refine_ls_weighting_details 'calc w=1/[\s^2^(Fo^2^)+(0.1000P)^2^+0.0000P] where P=(Fo^2^+2Fc^2^)/3'
_refine_ls_weighting_scheme calc
_refine_ls_wR_factor_gt 0.1509
_refine_ls_wR_factor_ref 0.1839
_reflns_number_gt 2098
_reflns_number_total 3528
_reflns_threshold_expression >2sigma(I)
_cod_data_source_file b210492j.txt
_cod_data_source_block jhn369a
_cod_depositor_comments
;
The following automatic conversions were performed:
'_symmetry_cell_setting' value 'Monoclinic' changed to 'monoclinic'
according to '/home/saulius/struct/CIF-dictionaries/cif_core.dic'
dictionary named 'cif_core.dic' version 2.4.1 from 2010-06-29.

Automatic conversion script
Id: cif_fix_enum 1527 2010-12-29 10:47:43Z saulius 
;
_cod_original_sg_symbol_H-M P2(1)/n
_cod_database_code 7012391

loop_
_symmetry_equiv_pos_as_xyz
'x, y, z'
'-x+1/2, y+1/2, -z+1/2'
'-x, -y, -z'
'x-1/2, -y-1/2, z-1/2'

loop_
_atom_site_label
_atom_site_type_symbol
_atom_site_fract_x
_atom_site_fract_y
_atom_site_fract_z
_atom_site_U_iso_or_equiv
_atom_site_adp_type
_atom_site_occupancy
_atom_site_symmetry_multiplicity
_atom_site_calc_flag
_atom_site_refinement_flags
_atom_site_disorder_assembly
_atom_site_disorder_group
Ru1 Ru 0.17361(9) 0.82423(6) 0.21172(5) 0.0409(3) Uani 1 1 d . . .
Br1 Br 0.28658(13) 0.98057(8) 0.19979(8) 0.0651(4) Uani 1 1 d . . .
P1 P 0.1184(3) 0.87190(19) 0.34651(17) 0.0425(6) Uani 1 1 d . . .
C1 C 0.0754(16) 0.8234(9) 0.0547(7) 0.071(4) Uani 1 1 d . . .
C2 C 0.1416(13) 0.7409(9) 0.0792(8) 0.062(3) Uani 1 1 d . . .
H2A H 0.2187 0.7161 0.0543 0.075 Uiso 1 1 calc R . .
C3 C 0.0815(13) 0.6957(7) 0.1456(7) 0.058(3) Uani 1 1 d . . .
H3A H 0.1023 0.6332 0.1703 0.069 Uiso 1 1 calc R . .
C4 C -0.0321(13) 0.7553(8) 0.1571(8) 0.063(3) Uani 1 1 d . . .
H4A H -0.1015 0.7407 0.1932 0.075 Uiso 1 1 calc R . .
C5 C -0.0317(12) 0.8356(8) 0.1036(8) 0.063(3) Uani 1 1 d . . .
H5A H -0.0999 0.8868 0.0958 0.076 Uiso 1 1 calc R . .
C6 C 0.1077(18) 0.8918(10) -0.0150(9) 0.112(6) Uani 1 1 d . . .
H6A H 0.0529 0.8763 -0.0771 0.167 Uiso 1 1 calc R . .
H6B H 0.2078 0.8897 -0.0127 0.167 Uiso 1 1 calc R . .
H6C H 0.0827 0.9528 0.0005 0.167 Uiso 1 1 calc R . .
C7 C 0.2451(15) 0.9487(9) 0.4220(8) 0.077(4) Uani 1 1 d . . .
H7A H 0.2587 0.9964 0.3829 0.092 Uiso 1 1 calc R . .
C8 C 0.305(3) 0.964(3) 0.4823(15) 0.33(3) Uani 1 1 d . . .
H8A H 0.3080 0.9253 0.5331 0.391 Uiso 1 1 calc R . .
H8B H 0.3591 1.0176 0.4903 0.391 Uiso 1 1 calc R . .
C9 C 0.0938(10) 0.7833(8) 0.4295(7) 0.045(2) Uani 1 1 d . . .
C10 C 0.1013(11) 0.6918(8) 0.4109(7) 0.054(3) Uani 1 1 d . . .
H10A H 0.1235 0.6738 0.3558 0.065 Uiso 1 1 calc R . .
C11 C 0.0768(13) 0.6248(9) 0.4719(8) 0.072(3) Uani 1 1 d . . .
H11A H 0.0821 0.5625 0.4580 0.086 Uiso 1 1 calc R . .
C12 C 0.0445(13) 0.6524(9) 0.5537(8) 0.068(4) Uani 1 1 d . . .
H12A H 0.0263 0.6084 0.5951 0.082 Uiso 1 1 calc R . .
C13 C 0.0389(14) 0.7430(10) 0.5744(8) 0.075(4) Uani 1 1 d . . .
H13A H 0.0183 0.7605 0.6303 0.091 Uiso 1 1 calc R . .
C14 C 0.0631(13) 0.8088(8) 0.5141(8) 0.064(3) Uani 1 1 d . . .
H14A H 0.0593 0.8708 0.5292 0.077 Uiso 1 1 calc R . .
C15 C -0.0508(11) 0.9344(7) 0.3182(7) 0.050(3) Uani 1 1 d . . .
C16 C -0.1793(13) 0.8963(8) 0.3279(8) 0.064(3) Uani 1 1 d . . .
H16A H -0.1789 0.8384 0.3549 0.076 Uiso 1 1 calc R . .
C17 C -0.3065(14) 0.9436(11) 0.2981(9) 0.074(4) Uani 1 1 d . . .
H17A H -0.3913 0.9177 0.3048 0.089 Uiso 1 1 calc R . .
C18 C -0.3068(15) 1.0285(10) 0.2586(9) 0.073(4) Uani 1 1 d . . .
H18A H -0.3931 1.0599 0.2386 0.088 Uiso 1 1 calc R . .
C19 C -0.1859(15) 1.0686(9) 0.2475(9) 0.074(4) Uani 1 1 d . . .
H19A H -0.1883 1.1268 0.2207 0.089 Uiso 1 1 calc R . .
C20 C -0.0569(13) 1.0202(9) 0.2774(8) 0.065(3) Uani 1 1 d . . .
H20A H 0.0268 1.0467 0.2694 0.078 Uiso 1 1 calc R . .
C21 C 0.3494(15) 0.7735(9) 0.2815(8) 0.056(3) Uani 1 1 d . . .
O1 O 0.4445(10) 0.7473(7) 0.3175(6) 0.080(3) Uani 1 1 d . . .

loop_
_atom_site_aniso_label
_atom_site_aniso_U_11
_atom_site_aniso_U_22
_atom_site_aniso_U_33
_atom_site_aniso_U_23
_atom_site_aniso_U_13
_atom_site_aniso_U_12
Ru1 0.0509(5) 0.0398(5) 0.0367(4) 0.0013(4) 0.0198(3) 0.0002(4)
Br1 0.0778(9) 0.0610(8) 0.0656(8) -0.0018(6) 0.0349(7) -0.0182(7)
P1 0.0495(16) 0.0441(15) 0.0388(14) -0.0023(12) 0.0201(12) -0.0052(13)
C1 0.120(11) 0.061(8) 0.036(6) 0.003(6) 0.025(7) -0.017(9)
C2 0.063(8) 0.067(9) 0.062(7) -0.024(6) 0.027(6) -0.004(7)
C3 0.087(9) 0.030(6) 0.057(7) -0.007(5) 0.019(6) -0.010(6)
C4 0.071(8) 0.061(8) 0.059(7) -0.011(6) 0.023(6) -0.022(7)
C5 0.047(7) 0.060(8) 0.073(8) 0.002(6) -0.002(6) 0.008(6)
C6 0.183(17) 0.098(12) 0.054(8) 0.014(8) 0.031(10) -0.034(12)
C7 0.109(11) 0.083(9) 0.040(6) -0.015(6) 0.021(7) -0.058(8)
C8 0.38(4) 0.53(6) 0.093(15) -0.12(2) 0.10(2) -0.38(4)
C9 0.038(6) 0.058(7) 0.042(6) -0.002(5) 0.015(5) -0.007(5)
C10 0.060(7) 0.061(8) 0.047(6) 0.007(5) 0.025(5) 0.003(6)
C11 0.101(10) 0.059(8) 0.064(8) -0.001(6) 0.036(7) -0.012(7)
C12 0.083(9) 0.072(9) 0.053(7) 0.014(6) 0.022(6) -0.022(7)
C13 0.094(10) 0.100(11) 0.050(7) 0.002(7) 0.050(7) -0.029(8)
C14 0.083(8) 0.061(8) 0.059(7) -0.009(6) 0.038(6) -0.007(7)
C15 0.063(7) 0.046(6) 0.044(6) -0.004(5) 0.022(5) 0.006(6)
C16 0.072(8) 0.058(8) 0.069(7) -0.001(6) 0.034(7) -0.008(7)
C17 0.066(9) 0.086(10) 0.072(9) 0.002(8) 0.022(7) -0.001(8)
C18 0.075(9) 0.081(10) 0.066(8) -0.019(7) 0.020(7) 0.015(8)
C19 0.090(10) 0.070(9) 0.064(8) -0.011(7) 0.023(7) 0.009(9)
C20 0.067(8) 0.071(9) 0.060(7) -0.005(6) 0.022(6) 0.001(7)
C21 0.076(9) 0.053(7) 0.050(7) -0.005(6) 0.036(7) -0.007(7)
O1 0.079(7) 0.091(7) 0.074(6) 0.033(5) 0.026(5) 0.027(6)

loop_
_atom_type_symbol
_atom_type_description
_atom_type_scat_dispersion_real
_atom_type_scat_dispersion_imag
_atom_type_scat_source
C C 0.0033 0.0016 'International Tables Vol C Tables 4.2.6.8 and 6.1.1.4'
H H 0.0000 0.0000 'International Tables Vol C Tables 4.2.6.8 and 6.1.1.4'
O O 0.0106 0.0060 'International Tables Vol C Tables 4.2.6.8 and 6.1.1.4'
P P 0.1023 0.0942 'International Tables Vol C Tables 4.2.6.8 and 6.1.1.4'
Br Br -0.2901 2.4595 'International Tables Vol C Tables 4.2.6.8 and 6.1.1.4'
Ru Ru -1.2594 0.8363 'International Tables Vol C Tables 4.2.6.8 and 6.1.1.4'

loop_
_geom_angle_atom_site_label_1
_geom_angle_atom_site_label_2
_geom_angle_atom_site_label_3
_geom_angle
_geom_angle_site_symmetry_1
_geom_angle_site_symmetry_3
_geom_angle_publ_flag
C21 Ru1 C3 96.7(5) . . ?
C21 Ru1 C4 128.8(5) . . ?
C3 Ru1 C4 38.5(4) . . ?
C21 Ru1 C5 159.2(5) . . ?
C3 Ru1 C5 63.5(4) . . ?
C4 Ru1 C5 37.3(4) . . ?
C21 Ru1 C2 99.7(5) . . ?
C3 Ru1 C2 37.3(4) . . ?
C4 Ru1 C2 61.5(4) . . ?
C5 Ru1 C2 61.0(4) . . ?
C21 Ru1 C1 129.5(5) . . ?
C3 Ru1 C1 61.5(4) . . ?
C4 Ru1 C1 61.1(4) . . ?
C5 Ru1 C1 36.8(4) . . ?
C2 Ru1 C1 35.1(4) . . ?
C21 Ru1 P1 91.2(3) . . ?
C3 Ru1 P1 119.1(3) . . ?
C4 Ru1 P1 93.8(3) . . ?
C5 Ru1 P1 103.8(3) . . ?
C2 Ru1 P1 154.6(3) . . ?
C1 Ru1 P1 139.2(4) . . ?
C21 Ru1 Br1 92.5(4) . . ?
C3 Ru1 Br1 149.7(3) . . ?
C4 Ru1 Br1 138.5(3) . . ?
C5 Ru1 Br1 101.9(3) . . ?
C2 Ru1 Br1 112.7(3) . . ?
C1 Ru1 Br1 90.5(3) . . ?
P1 Ru1 Br1 89.40(8) . . ?
C7 P1 C15 105.1(6) . . ?
C7 P1 C9 101.8(5) . . ?
C15 P1 C9 104.0(5) . . ?
C7 P1 Ru1 116.6(4) . . ?
C15 P1 Ru1 110.2(3) . . ?
C9 P1 Ru1 117.7(4) . . ?
C2 C1 C5 109.2(10) . . ?
C2 C1 C6 126.3(13) . . ?
C5 C1 C6 124.5(14) . . ?
C2 C1 Ru1 71.8(6) . . ?
C5 C1 Ru1 69.5(6) . . ?
C6 C1 Ru1 125.7(9) . . ?
C1 C2 C3 110.0(11) . . ?
C1 C2 Ru1 73.1(6) . . ?
C3 C2 Ru1 68.9(6) . . ?
C2 C3 C4 105.2(10) . . ?
C2 C3 Ru1 73.8(6) . . ?
C4 C3 Ru1 70.8(6) . . ?
C5 C4 C3 108.6(10) . . ?
C5 C4 Ru1 72.3(6) . . ?
C3 C4 Ru1 70.7(6) . . ?
C4 C5 C1 106.8(11) . . ?
C4 C5 Ru1 70.4(7) . . ?
C1 C5 Ru1 73.7(7) . . ?
C8 C7 P1 150(2) . . ?
C10 C9 C14 118.0(10) . . ?
C10 C9 P1 121.9(8) . . ?
C14 C9 P1 120.1(9) . . ?
C9 C10 C11 121.9(10) . . ?
C12 C11 C10 118.5(12) . . ?
C13 C12 C11 120.7(11) . . ?
C12 C13 C14 120.7(11) . . ?
C13 C14 C9 120.3(11) . . ?
C20 C15 C16 117.4(11) . . ?
C20 C15 P1 119.1(9) . . ?
C16 C15 P1 123.2(9) . . ?
C17 C16 C15 120.9(12) . . ?
C18 C17 C16 119.5(13) . . ?
C19 C18 C17 122.2(13) . . ?
C18 C19 C20 118.3(13) . . ?
C15 C20 C19 121.7(12) . . ?
O1 C21 Ru1 178.4(12) . . ?

loop_
_geom_bond_atom_site_label_1
_geom_bond_atom_site_label_2
_geom_bond_distance
_geom_bond_site_symmetry_2
_geom_bond_publ_flag
Ru1 C21 1.897(15) . ?
Ru1 C3 2.186(10) . ?
Ru1 C4 2.188(11) . ?
Ru1 C5 2.212(10) . ?
Ru1 C2 2.251(11) . ?
Ru1 C1 2.267(11) . ?
Ru1 P1 2.292(2) . ?
Ru1 Br1 2.5433(15) . ?
P1 C7 1.813(12) . ?
P1 C15 1.823(11) . ?
P1 C9 1.831(11) . ?
C1 C2 1.363(16) . ?
C1 C5 1.414(16) . ?
C1 C6 1.517(16) . ?
C2 C3 1.419(15) . ?
C3 C4 1.441(16) . ?
C4 C5 1.409(16) . ?
C7 C8 0.95(2) . ?
C9 C10 1.361(14) . ?
C9 C14 1.404(14) . ?
C10 C11 1.385(15) . ?
C11 C12 1.381(15) . ?
C12 C13 1.353(17) . ?
C13 C14 1.366(15) . ?
C15 C20 1.379(15) . ?
C15 C16 1.399(14) . ?
C16 C17 1.378(16) . ?
C17 C18 1.362(18) . ?
C18 C19 1.353(17) . ?
C19 C20 1.400(16) . ?
C21 O1 1.011(13) . ?
